data_4335183
loop_
_publ_author_name
'Christopher J. Whiteoak'
'James D. Nobbs'
'Evgeny Kiryushchenkov'
'Sandro Pagano'
'Andrew J.P. White'
'George J.P. Britovsek'

_publ_section_title
;
 Tri(pyridylmethyl)phosphine: The Elusive Congener of TPA Shows
 Surprisingly Different Coordination Behavior
;
_journal_name_full 'Inorganic Chemistry'
_journal_page_first 7000
_journal_page_last 7009
_journal_paper_doi 10.1021/ic4005196
_journal_volume 52
_journal_year 2013
_chemical_formula_moiety 'C36 H36 Fe N6 P2, Br4 Fe, C2 H3 N'
_chemical_formula_sum 'C38 H39 Br4 Fe2 N7 P2'
_chemical_formula_weight 1087.04
_chemical_name_systematic
; 
 ? 
;
_space_group_IT_number 73
_symmetry_cell_setting orthorhombic
_symmetry_space_group_name_Hall '-I 2b 2c'
_symmetry_space_group_name_H-M 'I b c a'
_atom_sites_solution_hydrogens geom
_atom_sites_solution_primary direct
_atom_sites_solution_secondary difmap
_audit_creation_method SHELXL-97
_cell_angle_alpha 90.00
_cell_angle_beta 90.00
_cell_angle_gamma 90.00
_cell_formula_units_Z 8
_cell_length_a 19.8229(2)
_cell_length_b 22.6568(3)
_cell_length_c 18.5048(2)
_cell_measurement_reflns_used 7085
_cell_measurement_temperature 173
_cell_measurement_theta_max 71.2132
_cell_measurement_theta_min 1.9492
_cell_volume 8310.94(16)
_computing_cell_refinement 'CrysAlis RED, Oxford Diffraction Ltd'
_computing_data_collection 'CrysAlis CCD, Oxford Diffraction Ltd'
_computing_data_reduction 'CrysAlis RED, Oxford Diffraction Ltd'
_computing_molecular_graphics 'Bruker SHELXTL'
_computing_publication_material 'Bruker SHELXTL'
_computing_structure_refinement 'SHELXL-97 (Sheldrick, 1997)'
_computing_structure_solution 'SHELXS-97 (Sheldrick, 1990)'
_diffrn_ambient_temperature 173
_diffrn_detector_area_resol_mean 8.2556
_diffrn_measured_fraction_theta_full 0.991
_diffrn_measured_fraction_theta_max 0.991
_diffrn_measurement_device_type 'OD Xcalibur PX Ultra'
_diffrn_measurement_method 'omega scans'
_diffrn_radiation_monochromator graphite
_diffrn_radiation_source 'Enhance Ultra (Cu) x-ray Source'
_diffrn_radiation_type CuK\a
_diffrn_radiation_wavelength 1.54184
_diffrn_reflns_av_R_equivalents 0.0544
_diffrn_reflns_av_sigmaI/netI 0.0447
_diffrn_reflns_limit_h_max 22
_diffrn_reflns_limit_h_min -24
_diffrn_reflns_limit_k_max 27
_diffrn_reflns_limit_k_min -26
_diffrn_reflns_limit_l_max 17
_diffrn_reflns_limit_l_min -22
_diffrn_reflns_number 19457
_diffrn_reflns_theta_full 71.33
_diffrn_reflns_theta_max 71.33
_diffrn_reflns_theta_min 3.90
_diffrn_standards_number 0
_exptl_absorpt_coefficient_mu 11.129
_exptl_absorpt_correction_T_max 0.816
_exptl_absorpt_correction_T_min 0.230
_exptl_absorpt_correction_type analytical
_exptl_absorpt_process_details
; 
CrysAlis RED, Oxford Diffraction Ltd., 
Version 1.171.32.5 (release 08-05-2007 CrysAlis171 .NET) 
(compiled May  8 2007,13:10:02) 
Analytical numeric absorption correction using a multifaceted crystal 
model based on expressions derived by R.C. Clark & J.S. Reid. 
(Clark, R. C. & Reid, J. S. (1995). Acta Cryst. A51, 887-897) 
;
_exptl_crystal_colour 'Light brown'
_exptl_crystal_density_diffrn 1.738
_exptl_crystal_description 'canoe-shaped needles'
_exptl_crystal_F_000 4304
_exptl_crystal_size_max 0.34
_exptl_crystal_size_mid 0.07
_exptl_crystal_size_min 0.02
_refine_diff_density_max 0.778
_refine_diff_density_min -0.454
_refine_diff_density_rms 0.095
_refine_ls_extinction_method none
_refine_ls_goodness_of_fit_ref 0.949
_refine_ls_hydrogen_treatment constr
_refine_ls_matrix_type full
_refine_ls_number_parameters 244
_refine_ls_number_reflns 4013
_refine_ls_number_restraints 30
_refine_ls_restrained_S_all 0.955
_refine_ls_R_factor_all 0.0636
_refine_ls_R_factor_gt 0.0384
_refine_ls_shift/su_max 0.001
_refine_ls_shift/su_mean 0.000
_refine_ls_structure_factor_coef Fsqd
_refine_ls_weighting_details 'calc w=1/[\s^2^(Fo^2^)+(0.0606P)^2^+0.0000P] where P=(Fo^2^+2Fc^2^)/3'
_refine_ls_weighting_scheme calc
_refine_ls_wR_factor_gt 0.0908
_refine_ls_wR_factor_ref 0.1017
_reflns_number_gt 2725
_reflns_number_total 4013
_reflns_threshold_expression >2sigma(I)
_cod_data_source_file ic4005196_si_002_2.cif
_cod_data_source_block '[Fe(TPP)2](FeBr4)'
_cod_database_code 4335183

loop_
_symmetry_equiv_pos_as_xyz
'x, y, z'
'-x+1/2, -y, z+1/2'
'-x, y+1/2, -z+1/2'
'x+1/2, -y+1/2, -z'
'x+1/2, y+1/2, z+1/2'
'-x+1, -y+1/2, z+1'
'-x+1/2, y+1, -z+1'
'x+1, -y+1, -z+1/2'
'-x, -y, -z'
'x-1/2, y, -z-1/2'
'x, -y-1/2, z-1/2'
'-x-1/2, y-1/2, z'
'-x+1/2, -y+1/2, -z+1/2'
'x, y+1/2, -z'
'x+1/2, -y, z'
'-x, y, z+1/2'

loop_
_atom_site_label
_atom_site_type_symbol
_atom_site_fract_x
_atom_site_fract_y
_atom_site_fract_z
_atom_site_U_iso_or_equiv
_atom_site_adp_type
_atom_site_occupancy
_atom_site_symmetry_multiplicity
_atom_site_calc_flag
_atom_site_refinement_flags
_atom_site_disorder_assembly
_atom_site_disorder_group
Fe1 Fe 0.47022(4) 0.5000 0.2500 0.0298(2) Uani 1 2 d S . .
P1 P 0.39920(5) 0.43582(5) 0.28996(5) 0.0345(2) Uani 1 1 d . A .
C1 C 0.44878(19) 0.36742(19) 0.2897(2) 0.0409(10) Uani 1 1 d . . .
H1A H 0.4312 0.3398 0.3267 0.049 Uiso 1 1 calc R . .
H1B H 0.4457 0.3481 0.2419 0.049 Uiso 1 1 calc R . .
C2 C 0.5209(2) 0.38297(19) 0.3063(2) 0.0372(9) Uani 1 1 d . . .
N3 N 0.53954(15) 0.44021(15) 0.29265(16) 0.0331(7) Uani 1 1 d . . .
C4 C 0.60148(18) 0.45639(19) 0.3154(2) 0.0369(9) Uani 1 1 d . . .
H4A H 0.6142 0.4966 0.3102 0.044 Uiso 1 1 calc R . .
C5 C 0.6474(2) 0.4180(2) 0.3458(2) 0.0440(11) Uani 1 1 d . . .
H5A H 0.6904 0.4317 0.3613 0.053 Uiso 1 1 calc R . .
C6 C 0.6303(2) 0.3596(2) 0.3534(2) 0.0501(12) Uani 1 1 d . . .
H6A H 0.6620 0.3318 0.3715 0.060 Uiso 1 1 calc R . .
C7 C 0.5654(2) 0.3420(2) 0.3339(2) 0.0448(11) Uani 1 1 d . . .
H7A H 0.5519 0.3020 0.3396 0.054 Uiso 1 1 calc R . .
C11 C 0.3830(2) 0.45953(18) 0.3828(2) 0.0388(10) Uani 1 1 d . . .
H11A H 0.3352 0.4717 0.3876 0.047 Uiso 1 1 calc R . .
H11B H 0.3909 0.4261 0.4162 0.047 Uiso 1 1 calc R . .
C12 C 0.42800(18) 0.51001(18) 0.40283(19) 0.0344(9) Uani 1 1 d . . .
N13 N 0.46973(15) 0.53317(15) 0.35137(15) 0.0323(7) Uani 1 1 d . . .
C14 C 0.51205(18) 0.57638(18) 0.3724(2) 0.0353(9) Uani 1 1 d . . .
H14A H 0.5421 0.5924 0.3376 0.042 Uiso 1 1 calc R . .
C15 C 0.5143(2) 0.59836(19) 0.4410(2) 0.0422(10) Uani 1 1 d . . .
H15A H 0.5459 0.6281 0.4536 0.051 Uiso 1 1 calc R . .
C16 C 0.4698(2) 0.5766(2) 0.4917(2) 0.0412(10) Uani 1 1 d . . .
H16A H 0.4689 0.5923 0.5392 0.049 Uiso 1 1 calc R . .
C17 C 0.4271(2) 0.53214(19) 0.4725(2) 0.0410(10) Uani 1 1 d . . .
H17A H 0.3966 0.5163 0.5071 0.049 Uiso 1 1 calc R . .
C21 C 0.31506(19) 0.4125(2) 0.2599(3) 0.0495(12) Uani 1 1 d . . .
H21A H 0.2911 0.3942 0.3011 0.059 Uiso 0.776(12) 1 calc PR A 1
H21B H 0.2892 0.4478 0.2449 0.059 Uiso 0.776(12) 1 calc PR A 1
H21C H 0.2910 0.4475 0.2408 0.059 Uiso 0.224(12) 1 d PR A 2
H21D H 0.2896 0.3983 0.3024 0.059 Uiso 0.224(12) 1 d PR A 2
C22 C 0.3164(3) 0.3713(2) 0.20090(18) 0.0441(19) Uani 0.776(12) 1 d PGU A 1
N23 N 0.3143(2) 0.4003(2) 0.1347(2) 0.0529(17) Uani 0.776(12) 1 d PG A 1
C24 C 0.3115(3) 0.3679(4) 0.07097(18) 0.074(3) Uani 0.776(12) 1 d PGU A 1
H24A H 0.3101 0.3877 0.0257 0.088 Uiso 0.776(12) 1 calc PR A 1
C25 C 0.3107(3) 0.3066(4) 0.0734(4) 0.090(4) Uani 0.776(12) 1 d PGU A 1
H25A H 0.3087 0.2845 0.0298 0.108 Uiso 0.776(12) 1 calc PR A 1
C26 C 0.3128(3) 0.2777(2) 0.1396(5) 0.092(3) Uani 0.776(12) 1 d PGU A 1
H26A H 0.3122 0.2358 0.1412 0.111 Uiso 0.776(12) 1 calc PR A 1
C27 C 0.3156(3) 0.3100(2) 0.2033(4) 0.075(3) Uani 0.776(12) 1 d PGU A 1
H27A H 0.3170 0.2902 0.2485 0.090 Uiso 0.776(12) 1 calc PR A 1
C22' C 0.3097(12) 0.3735(7) 0.1912(11) 0.030(4) Uiso 0.224(12) 1 d PGU A 2
N23' N 0.3234(10) 0.3780(8) 0.1177(11) 0.058(7) Uiso 0.224(12) 1 d PG A 2
C24' C 0.3294(11) 0.3272(11) 0.0760(7) 0.075(10) Uiso 0.224(12) 1 d PG A 2
H24B H 0.3387 0.3303 0.0257 0.089 Uiso 0.224(12) 1 calc PR A 2
C25' C 0.3217(11) 0.2720(8) 0.1077(11) 0.062(9) Uiso 0.224(12) 1 d PG A 2
H25B H 0.3258 0.2373 0.0792 0.074 Uiso 0.224(12) 1 calc PR A 2
C26' C 0.3080(12) 0.2676(7) 0.1812(12) 0.094(12) Uiso 0.224(12) 1 d PG A 2
H26B H 0.3028 0.2298 0.2028 0.113 Uiso 0.224(12) 1 calc PR A 2
C27' C 0.3020(13) 0.3183(10) 0.2229(7) 0.055(8) Uiso 0.224(12) 1 d PG A 2
H27B H 0.2927 0.3152 0.2731 0.066 Uiso 0.224(12) 1 calc PR A 2
Fe2 Fe 0.2500 0.36451(4) 0.5000 0.0385(2) Uani 1 2 d S . .
Br1 Br 0.16274(2) 0.30617(2) 0.56355(3) 0.05048(16) Uani 1 1 d . . .
Br2 Br 0.19254(3) 0.42330(3) 0.40917(3) 0.0755(2) Uani 1 1 d . . .
N30 N 0.5000 0.2500 0.1807(5) 0.102(3) Uani 1 2 d S . .
C31 C 0.5000 0.2500 0.1197(7) 0.087(3) Uani 1 2 d S . .
C32 C 0.5000 0.2500 0.0391(5) 0.112(4) Uani 1 2 d S . .
H32A H 0.5165 0.2119 0.0215 0.168 Uiso 0.50 1 d PR . .
H32B H 0.5295 0.2816 0.0215 0.168 Uiso 0.50 1 d PR . .
H32C H 0.4540 0.2565 0.0215 0.168 Uiso 0.50 1 d PR . .

loop_
_atom_site_aniso_label
_atom_site_aniso_U_11
_atom_site_aniso_U_22
_atom_site_aniso_U_33
_atom_site_aniso_U_23
_atom_site_aniso_U_13
_atom_site_aniso_U_12
Fe1 0.0252(4) 0.0399(5) 0.0243(4) -0.0028(4) 0.000 0.000
P1 0.0288(5) 0.0450(6) 0.0298(5) -0.0057(5) 0.0015(4) -0.0035(5)
C1 0.037(2) 0.041(2) 0.045(2) -0.011(2) 0.0057(19) -0.0077(19)
C2 0.039(2) 0.041(2) 0.032(2) -0.006(2) 0.0006(17) 0.0023(19)
N3 0.0318(16) 0.042(2) 0.0253(16) -0.0041(15) 0.0005(13) 0.0024(15)
C4 0.0297(19) 0.049(2) 0.032(2) 0.001(2) 0.0022(17) -0.0012(19)
C5 0.031(2) 0.059(3) 0.042(2) -0.002(2) -0.0029(18) 0.002(2)
C6 0.046(2) 0.061(3) 0.044(3) 0.003(3) -0.005(2) 0.016(2)
C7 0.050(3) 0.045(3) 0.040(2) -0.002(2) 0.002(2) 0.005(2)
C11 0.041(2) 0.045(2) 0.030(2) -0.005(2) 0.0070(17) -0.0044(19)
C12 0.0314(19) 0.045(3) 0.0270(19) -0.0015(18) -0.0003(16) 0.0039(18)
N13 0.0270(16) 0.0420(19) 0.0280(16) -0.0005(16) -0.0027(13) 0.0047(15)
C14 0.033(2) 0.039(2) 0.033(2) -0.0029(19) -0.0020(17) -0.0023(18)
C15 0.045(2) 0.045(3) 0.036(2) -0.002(2) -0.0094(19) 0.002(2)
C16 0.047(2) 0.053(3) 0.0236(19) -0.011(2) -0.0040(17) 0.004(2)
C17 0.043(2) 0.051(3) 0.0284(19) 0.001(2) 0.0041(18) 0.007(2)
C21 0.028(2) 0.072(3) 0.049(3) -0.012(3) 0.0011(19) -0.010(2)
C22 0.026(3) 0.067(4) 0.040(3) -0.002(3) -0.008(2) -0.007(3)
N23 0.043(3) 0.085(4) 0.030(3) -0.031(3) 0.009(2) -0.027(3)
C24 0.052(4) 0.126(8) 0.042(4) -0.030(4) 0.011(3) -0.040(5)
C25 0.050(4) 0.111(8) 0.108(8) -0.058(7) 0.014(5) -0.019(5)
C26 0.055(5) 0.082(6) 0.140(10) -0.067(7) -0.022(5) -0.001(4)
C27 0.051(5) 0.052(4) 0.122(7) -0.034(5) -0.023(5) 0.001(4)
Fe2 0.0310(4) 0.0480(6) 0.0365(5) 0.000 0.0022(4) 0.000
Br1 0.0504(3) 0.0478(3) 0.0532(3) -0.0048(2) 0.0175(2) -0.0055(2)
Br2 0.0438(3) 0.1194(6) 0.0632(4) 0.0379(4) 0.0111(2) 0.0263(3)
N30 0.096(6) 0.091(6) 0.120(7) 0.000 0.000 0.027(5)
C31 0.079(6) 0.058(5) 0.125(8) 0.000 0.000 0.006(5)
C32 0.165(11) 0.060(6) 0.112(8) 0.000 0.000 -0.031(7)

loop_
_atom_type_symbol
_atom_type_description
_atom_type_scat_dispersion_real
_atom_type_scat_dispersion_imag
_atom_type_scat_source
C C 0.0181 0.0091 'International Tables Vol C Tables 4.2.6.8 and 6.1.1.4'
H H 0.0000 0.0000 'International Tables Vol C Tables 4.2.6.8 and 6.1.1.4'
N N 0.0311 0.0180 'International Tables Vol C Tables 4.2.6.8 and 6.1.1.4'
P P 0.2955 0.4335 'International Tables Vol C Tables 4.2.6.8 and 6.1.1.4'
Fe Fe -1.1336 3.1974 'International Tables Vol C Tables 4.2.6.8 and 6.1.1.4'
Br Br -0.6763 1.2805 'International Tables Vol C Tables 4.2.6.8 and 6.1.1.4'

loop_
_geom_angle_atom_site_label_1
_geom_angle_atom_site_label_2
_geom_angle_atom_site_label_3
_geom_angle
_geom_angle_site_symmetry_1
_geom_angle_site_symmetry_3
N13 Fe1 N13 179.45(18) 8_455 .
N13 Fe1 N3 96.48(12) 8_455 .
N13 Fe1 N3 83.88(12) . .
N13 Fe1 N3 83.88(12) 8_455 8_455
N13 Fe1 N3 96.48(12) . 8_455
N3 Fe1 N3 97.53(18) . 8_455
N13 Fe1 P1 85.95(10) 8_455 8_455
N13 Fe1 P1 93.69(9) . 8_455
N3 Fe1 P1 177.49(9) . 8_455
N3 Fe1 P1 82.09(9) 8_455 8_455
N13 Fe1 P1 93.69(9) 8_455 .
N13 Fe1 P1 85.95(10) . .
N3 Fe1 P1 82.09(9) . .
N3 Fe1 P1 177.49(9) 8_455 .
P1 Fe1 P1 98.41(6) 8_455 .
C11 P1 C1 110.1(2) . .
C11 P1 C21 102.11(19) . .
C1 P1 C21 104.1(2) . .
C11 P1 Fe1 103.84(14) . .
C1 P1 Fe1 102.66(13) . .
C21 P1 Fe1 133.12(17) . .
C2 C1 P1 108.1(3) . .
N3 C2 C7 122.2(4) . .
N3 C2 C1 116.1(4) . .
C7 C2 C1 121.7(4) . .
C4 N3 C2 116.4(3) . .
C4 N3 Fe1 122.8(3) . .
C2 N3 Fe1 120.4(3) . .
N3 C4 C5 123.8(4) . .
C6 C5 C4 119.1(4) . .
C5 C6 C7 118.6(4) . .
C2 C7 C6 119.5(4) . .
C12 C11 P1 110.6(3) . .
N13 C12 C17 121.2(4) . .
N13 C12 C11 118.8(3) . .
C17 C12 C11 120.0(4) . .
C14 N13 C12 117.0(3) . .
C14 N13 Fe1 122.4(3) . .
C12 N13 Fe1 120.5(3) . .
N13 C14 C15 123.7(4) . .
C14 C15 C16 118.8(4) . .
C17 C16 C15 119.0(4) . .
C16 C17 C12 120.1(4) . .
C22 C21 P1 113.6(3) . .
C22' C21 P1 118.3(9) . .
N23 C22 C27 120.0 . .
N23 C22 C21 111.2(4) . .
C27 C22 C21 128.7(4) . .
C22 N23 C24 120.0 . .
C25 C24 N23 120.0 . .
C26 C25 C24 120.0 . .
C25 C26 C27 120.0 . .
C26 C27 C22 120.0 . .
N23' C22' C27' 120.0 . .
N23' C22' C21 138.3(14) . .
C27' C22' C21 100.0(15) . .
C22' N23' C24' 120.0 . .
C25' C24' N23' 120.0 . .
C24' C25' C26' 120.0 . .
C27' C26' C25' 120.0 . .
C26' C27' C22' 120.0 . .
Br2 Fe2 Br2 113.47(5) . 7_545
Br2 Fe2 Br1 107.104(18) . .
Br2 Fe2 Br1 106.975(18) 7_545 .
Br2 Fe2 Br1 106.975(18) . 7_545
Br2 Fe2 Br1 107.104(18) 7_545 7_545
Br1 Fe2 Br1 115.41(5) . 7_545
N30 C31 C32 180.000(1) . .

loop_
_geom_bond_atom_site_label_1
_geom_bond_atom_site_label_2
_geom_bond_distance
_geom_bond_site_symmetry_2
Fe1 N13 2.021(3) 8_455
Fe1 N13 2.021(3) .
Fe1 N3 2.085(3) .
Fe1 N3 2.085(3) 8_455
Fe1 P1 2.1547(11) 8_455
Fe1 P1 2.1547(11) .
P1 C11 1.829(4) .
P1 C1 1.835(4) .
P1 C21 1.836(4) .
C1 C2 1.504(5) .
C2 N3 1.372(5) .
C2 C7 1.378(6) .
N3 C4 1.349(5) .
C4 C5 1.380(5) .
C5 C6 1.372(6) .
C6 C7 1.395(6) .
C11 C12 1.497(5) .
C12 N13 1.366(5) .
C12 C17 1.384(5) .
N13 C14 1.347(5) .
C14 C15 1.363(5) .
C15 C16 1.379(6) .
C16 C17 1.361(6) .
C21 C22 1.436(5) .
C21 C22' 1.552(16) .
C22 N23 1.3900 .
C22 C27 1.3900 .
N23 C24 1.3900 .
C24 C25 1.3900 .
C25 C26 1.3900 .
C26 C27 1.3900 .
C22' N23' 1.3900 .
C22' C27' 1.3900 .
N23' C24' 1.3900 .
C24' C25' 1.3900 .
C25' C26' 1.3900 .
C26' C27' 1.3900 .
Fe2 Br2 2.4283(8) .
Fe2 Br2 2.4283(8) 7_545
Fe2 Br1 2.4743(7) .
Fe2 Br1 2.4743(7) 7_545
N30 C31 1.129(12) .
C31 C32 1.490(13) .
